data_4310621
loop_
_publ_author_name
'Athanassios K. Boudalis'
'Juan-Modesto Clemente-Juan'
'Fran\,coise Dahan'
'Jean-Pierre Tuchagues'

_publ_contact_author
;
       Pr Jean-Pierre Tuchagues
       Laboratoire de Chimie de Coordination du CNRS
       205 Route de Narbonne
       31077 Toulouse Cedex 4
       France
;
_publ_contact_author_email tuchague@lcctoul.lcc-toulouse.fr
_publ_contact_author_fax '(33) 0561553003'
_publ_contact_author_phone '(33) 0561333154'
_publ_section_title
;
 New Poly-Iron(II) Complexes of N4O Dinucleating Schiff Bases and
 Pseudohalides: Syntheses, Structures, and Magnetic and M\"ossbauer
 Properties
;
_journal_name_full 'Inorganic Chemistry'
_journal_page_first 1574
_journal_page_last 1586
_journal_paper_doi 10.1021/ic0351904
_journal_volume 43
_journal_year 2004
_chemical_formula_sum 'C39 H50 Fe4 N26 O3'
_chemical_formula_weight 1154.45
_chemical_name_systematic
; 
 ? 
;
_space_group_IT_number 2
_symmetry_cell_setting triclinic
_symmetry_space_group_name_Hall '-P 1'
_symmetry_space_group_name_H-M 'P -1'
_atom_sites_solution_hydrogens geom
_atom_sites_solution_primary direct
_atom_sites_solution_secondary difmap
_audit_creation_method SHELXL-97
_cell_angle_alpha 91.529(15)
_cell_angle_beta 101.078(16)
_cell_angle_gamma 106.341(14)
_cell_formula_units_Z 1
_cell_length_a 9.1246(11)
_cell_length_b 10.2466(11)
_cell_length_c 14.928(2)
_cell_measurement_temperature 160(2)
_cell_volume 1309.5(3)
_computing_cell_refinement 'STOE-IPDS software (Stoe, 2.93, 1997)'
_computing_data_collection 'STOE-IPDS software (Stoe, 2.93, 1997)'
_computing_data_reduction 'XRED (Stoe, 1.08, 1996)'
_computing_molecular_graphics 'ZORTEP (Zsolnai, 1996)'
_computing_structure_refinement 'SHELXL-97 (Sheldrick, 1997)'
_computing_structure_solution 'SHELXS-97 (Sheldrick, 1990)'
_diffrn_ambient_temperature 160(2)
_diffrn_measured_fraction_theta_full 0.942
_diffrn_measured_fraction_theta_max 0.942
_diffrn_measurement_device_type STOE-IPDS
_diffrn_measurement_method 'Imaging Plate Detector System'
_diffrn_radiation_monochromator graphite
_diffrn_radiation_source 'fine-focus sealed tube'
_diffrn_radiation_type MoK\a
_diffrn_radiation_wavelength 0.71073
_diffrn_reflns_av_R_equivalents 0.0381
_diffrn_reflns_av_sigmaI/netI 0.0309
_diffrn_reflns_limit_h_max 10
_diffrn_reflns_limit_h_min -10
_diffrn_reflns_limit_k_max 11
_diffrn_reflns_limit_k_min -11
_diffrn_reflns_limit_l_max 17
_diffrn_reflns_limit_l_min -17
_diffrn_reflns_number 10702
_diffrn_reflns_theta_full 24.09
_diffrn_reflns_theta_max 24.09
_diffrn_reflns_theta_min 2.40
_exptl_absorpt_coefficient_mu 1.149
_exptl_absorpt_correction_type none
_exptl_crystal_colour Blue-Black
_exptl_crystal_density_diffrn 1.464
_exptl_crystal_density_method 'not measured'
_exptl_crystal_description Parallelepiped
_exptl_crystal_F_000 594
_exptl_crystal_size_max 0.30
_exptl_crystal_size_mid 0.20
_exptl_crystal_size_min 0.15
_refine_diff_density_max 0.311
_refine_diff_density_min -0.312
_refine_diff_density_rms 0.051
_refine_ls_extinction_method none
_refine_ls_goodness_of_fit_ref 0.831
_refine_ls_hydrogen_treatment mixed
_refine_ls_matrix_type full
_refine_ls_number_parameters 334
_refine_ls_number_reflns 3920
_refine_ls_number_restraints 0
_refine_ls_restrained_S_all 0.831
_refine_ls_R_factor_all 0.0264
_refine_ls_R_factor_gt 0.0250
_refine_ls_shift/su_max 0.001
_refine_ls_shift/su_mean 0.000
_refine_ls_structure_factor_coef Fsqd
_refine_ls_weighting_details 'w=1/[\s^2^(Fo^2^)+(0.0518P)^2^+0.1387P] where P=(Fo^2^+2Fc^2^)/3'
_refine_ls_weighting_scheme calc
_refine_ls_wR_factor_gt 0.0504
_refine_ls_wR_factor_ref 0.0509
_reflns_number_gt 3231
_reflns_number_total 3920
_reflns_threshold_expression >2sigma(I)
_cod_data_source_file ic0351904si20040114_092725_3.cif
_cod_data_source_block (4)
_cod_depositor_comments
;
The following automatic conversions were performed:
'_symmetry_cell_setting' value 'Triclinic' changed to 'triclinic'
according to '/home/saulius/struct/CIF-dictionaries/cif_core.dic'
dictionary named 'cif_core.dic' version 2.4.1 from
2010-06-29.

'_exptl_absorpt_correction_type' value 'None' changed to
'none' according to '/home/saulius/struct/CIF-dictionaries/cif_core.dic'
dictionary named 'cif_core.dic' version 2.4.1 from 2010-06-29.

Automatic conversion script
Id: cif_fix_enum 1527 2010-12-29 10:47:43Z saulius 

The following automatic conversions were performed:

'_refine_ls_weighting_scheme' value 'calc
w=1/[\s^2^(Fo^2^)+(0.0518P)^2^+0.1387P] where P=(Fo^2^+2Fc^2^)/3' was
changed to 'calc'. New tag '_refine_ls_weighting_details' was
created. The value of the new tag was set to
'w=1/[\s^2^(Fo^2^)+(0.0518P)^2^+0.1387P] where P=(Fo^2^+2Fc^2^)/3'.

Automatic conversion script
Id: cif_fix_values 3143 2015-03-26 13:38:13Z robertas 
;
_cod_original_cell_volume 1309.6(3)
_cod_database_code 4310621

loop_
_symmetry_equiv_pos_as_xyz
'x, y, z'
'-x, -y, -z'

loop_
_atom_site_label
_atom_site_type_symbol
_atom_site_fract_x
_atom_site_fract_y
_atom_site_fract_z
_atom_site_U_iso_or_equiv
_atom_site_adp_type
_atom_site_occupancy
_atom_site_calc_flag
_atom_site_refinement_flags
_atom_site_disorder_assembly
_atom_site_disorder_group
Fe1 Fe 0.450922(16) 0.125355(16) 0.443103(10) 0.02784(6) Uani 1 d . . .
Fe2 Fe 0.396119(17) 0.112101(16) 0.224605(10) 0.03021(6) Uani 1 d . . .
O1 O 0.29946(9) 0.03869(9) 0.33118(5) 0.03688(19) Uani 1 d . . .
N1 N 0.59264(10) 0.28466(10) 0.54439(6) 0.0325(2) Uani 1 d . . .
N2 N 0.29502(10) 0.23137(10) 0.47723(6) 0.0318(2) Uani 1 d . . .
N3 N 0.27862(11) -0.09282(10) 0.16741(6) 0.0359(2) Uani 1 d . . .
N4 N 0.54776(11) 0.05679(10) 0.15004(6) 0.0338(2) Uani 1 d . . .
N5 N 0.56548(11) 0.23718(10) 0.33346(7) 0.0339(2) Uani 1 d . . .
N6 N 0.70997(12) 0.27864(11) 0.34137(7) 0.0398(2) Uani 1 d . . .
N7 N 0.84167(12) 0.31976(11) 0.35167(7) 0.0433(3) Uani 1 d . . .
N8 N 0.62397(10) 0.01553(10) 0.45436(6) 0.0304(2) Uani 1 d . . .
N9 N 0.64851(10) -0.03614(10) 0.38698(7) 0.0340(2) Uani 1 d . . .
N10 N 0.67227(11) -0.08902(11) 0.32449(7) 0.0421(2) Uani 1 d . . .
N11 N 0.31740(12) 0.25443(11) 0.16009(7) 0.0428(3) Uani 1 d . . .
N12 N 0.22570(12) 0.27397(11) 0.10433(8) 0.0437(3) Uani 1 d . . .
N13 N 0.13711(12) 0.29824(12) 0.04616(8) 0.0471(3) Uani 1 d . . .
C1 C 0.74859(14) 0.31485(14) 0.56955(9) 0.0420(3) Uani 1 d . . .
H1 H 0.8002 0.2590 0.5441 0.046 Uiso 1 calc R . .
C2 C 0.83753(15) 0.42567(15) 0.63196(9) 0.0485(3) Uani 1 d . . .
H2 H 0.9477 0.4445 0.6493 0.053 Uiso 1 calc R . .
C3 C 0.76305(14) 0.50609(14) 0.66734(9) 0.0457(3) Uani 1 d . . .
H3 H 0.8211 0.5816 0.7103 0.050 Uiso 1 calc R . .
C4 C 0.60344(14) 0.47812(14) 0.64088(9) 0.0438(3) Uani 1 d . . .
H4 H 0.5517 0.5349 0.6652 0.048 Uiso 1 calc R . .
C5 C 0.51814(14) 0.36724(13) 0.57891(8) 0.0396(3) Uani 1 d . . .
C6 C 0.34693(14) 0.32232(14) 0.54349(9) 0.0420(3) Uani 1 d . . .
C7 C 0.12299(14) 0.17161(14) 0.44511(9) 0.0424(3) Uani 1 d . . .
H7A H 0.0718 0.2435 0.4521 0.047 Uiso 1 calc R . .
H7B H 0.0848 0.0992 0.4848 0.047 Uiso 1 calc R . .
C8 C 0.07430(14) 0.11097(14) 0.34540(9) 0.0435(3) Uani 1 d . . .
H8A H -0.0412 0.0801 0.3287 0.048 Uiso 1 calc R . .
H8B H 0.1108 0.1846 0.3062 0.048 Uiso 1 calc R . .
C9 C 0.13353(14) -0.00689(14) 0.32298(9) 0.0438(3) Uani 1 d . . .
H9 H 0.1082 -0.0772 0.3672 0.048 Uiso 1 calc R . .
C10 C 0.05501(14) -0.07057(14) 0.22710(9) 0.0465(3) Uani 1 d . . .
H10A H 0.0523 0.0038 0.1864 0.051 Uiso 1 calc R . .
H10B H -0.0545 -0.1218 0.2274 0.051 Uiso 1 calc R . .
C11 C 0.13008(14) -0.16687(14) 0.18580(9) 0.0470(3) Uani 1 d . . .
H11A H 0.1444 -0.2362 0.2289 0.052 Uiso 1 calc R . .
H11B H 0.0601 -0.2149 0.1281 0.052 Uiso 1 calc R . .
C12 C 0.35709(15) -0.15782(14) 0.13297(9) 0.0443(3) Uani 1 d . . .
C13 C 0.50834(14) -0.07325(14) 0.11698(9) 0.0428(3) Uani 1 d . . .
C14 C 0.60511(15) -0.11886(15) 0.06848(9) 0.0437(3) Uani 1 d . . .
H14 H 0.5772 -0.2117 0.0453 0.048 Uiso 1 calc R . .
C15 C 0.74111(14) -0.02734(14) 0.05491(9) 0.0422(3) Uani 1 d . . .
H15 H 0.8061 -0.0574 0.0215 0.046 Uiso 1 calc R . .
C16 C 0.78282(14) 0.10576(14) 0.08901(8) 0.0419(3) Uani 1 d . . .
H16 H 0.8763 0.1689 0.0800 0.046 Uiso 1 calc R . .
C17 C 0.68472(14) 0.14708(14) 0.13757(8) 0.0421(3) Uani 1 d . . .
H17 H 0.7130 0.2392 0.1625 0.046 Uiso 1 calc R . .
C18 C 0.25147(15) 0.38746(15) 0.59278(9) 0.0461(3) Uani 1 d . . .
H18A H 0.1406 0.3502 0.5641 0.051 Uiso 1 calc R . .
H18B H 0.2843 0.4864 0.5889 0.051 Uiso 1 calc R . .
H18C H 0.2677 0.3679 0.6572 0.051 Uiso 1 calc R . .
C19 C 0.30932(15) -0.31035(14) 0.10881(9) 0.0483(3) Uani 1 d . . .
H19A H 0.2080 -0.3524 0.1245 0.053 Uiso 1 calc R . .
H19B H 0.3878 -0.3488 0.1433 0.053 Uiso 1 calc R . .
H19C H 0.3013 -0.3287 0.0430 0.053 Uiso 1 calc R . .
O2 O 0.2942(2) 0.4663(2) 0.84795(13) 0.0543(5) Uani 0.50 d P . .
H2A H 0.2084 0.4405 0.8645 0.060 Uiso 0.50 calc PR . .
C20 C 0.4095(3) 0.5384(3) 0.9213(2) 0.0582(7) Uani 0.50 d P . .
H20A H 0.4030 0.6318 0.9286 0.064 Uiso 0.50 calc PR . .
H20B H 0.5123 0.5409 0.9097 0.064 Uiso 0.50 calc PR . .
H20C H 0.3945 0.4935 0.9774 0.064 Uiso 0.50 calc PR . .

loop_
_atom_site_aniso_label
_atom_site_aniso_U_11
_atom_site_aniso_U_22
_atom_site_aniso_U_33
_atom_site_aniso_U_23
_atom_site_aniso_U_13
_atom_site_aniso_U_12
Fe1 0.02492(8) 0.02988(10) 0.03048(10) 0.00231(7) 0.00490(6) 0.01143(7)
Fe2 0.03010(9) 0.03023(11) 0.02748(10) 0.00141(7) 0.00105(6) 0.00774(7)
O1 0.0342(4) 0.0351(5) 0.0364(5) 0.0012(4) -0.0025(3) 0.0091(3)
N1 0.0330(5) 0.0282(6) 0.0367(5) 0.0032(4) 0.0086(4) 0.0086(4)
N2 0.0320(5) 0.0324(6) 0.0352(5) 0.0045(4) 0.0064(4) 0.0165(4)
N3 0.0369(5) 0.0344(6) 0.0303(5) 0.0005(4) -0.0008(4) 0.0061(4)
N4 0.0345(5) 0.0324(6) 0.0306(5) 0.0006(4) 0.0013(4) 0.0073(4)
N5 0.0318(5) 0.0334(6) 0.0357(5) 0.0020(4) 0.0052(4) 0.0093(4)
N6 0.0397(7) 0.0336(6) 0.0424(6) 0.0029(5) 0.0044(4) 0.0074(5)
N7 0.0381(6) 0.0415(7) 0.0452(6) 0.0017(5) 0.0081(5) 0.0040(5)
N8 0.0286(4) 0.0316(6) 0.0327(5) 0.0016(4) 0.0055(4) 0.0122(4)
N9 0.0324(5) 0.0326(6) 0.0366(6) 0.0043(5) 0.0052(4) 0.0102(4)
N10 0.0384(5) 0.0428(7) 0.0426(6) 0.0025(5) 0.0035(5) 0.0110(5)
N11 0.0382(5) 0.0403(7) 0.0434(6) 0.0043(5) -0.0030(5) 0.0086(5)
N12 0.0423(6) 0.0438(7) 0.0432(6) 0.0088(5) 0.0067(5) 0.0107(5)
N13 0.0423(6) 0.0459(7) 0.0443(6) 0.0025(5) -0.0021(5) 0.0066(5)
C1 0.0393(6) 0.0418(8) 0.0440(7) 0.0014(6) 0.0072(5) 0.0117(6)
C2 0.0433(7) 0.0448(8) 0.0451(8) 0.0025(6) 0.0026(6) -0.0023(6)
C3 0.0415(7) 0.0358(8) 0.0445(7) -0.0014(6) 0.0023(6) -0.0080(5)
C4 0.0435(7) 0.0398(8) 0.0428(7) 0.0055(6) 0.0040(6) 0.0067(6)
C5 0.0398(6) 0.0382(8) 0.0415(7) 0.0088(6) 0.0108(5) 0.0103(5)
C6 0.0417(6) 0.0434(8) 0.0444(7) 0.0061(6) 0.0097(5) 0.0173(6)
C7 0.0400(6) 0.0426(8) 0.0455(7) 0.0057(6) 0.0056(5) 0.0153(6)
C8 0.0394(6) 0.0424(8) 0.0450(7) 0.0050(6) -0.0005(5) 0.0119(5)
C9 0.0397(6) 0.0405(8) 0.0422(7) 0.0030(6) -0.0043(5) 0.0062(5)
C10 0.0398(7) 0.0413(8) 0.0468(8) 0.0035(6) -0.0056(6) 0.0033(5)
C11 0.0440(7) 0.0405(8) 0.0425(7) -0.0016(6) -0.0067(6) 0.0010(6)
C12 0.0438(7) 0.0415(8) 0.0414(7) -0.0009(6) -0.0001(5) 0.0088(6)
C13 0.0426(7) 0.0417(9) 0.0407(7) 0.0029(6) 0.0005(5) 0.0123(6)
C14 0.0429(7) 0.0412(8) 0.0409(7) 0.0018(6) 0.0012(5) 0.0075(6)
C15 0.0403(6) 0.0428(8) 0.0403(7) 0.0053(6) 0.0065(5) 0.0079(6)
C16 0.0404(6) 0.0416(8) 0.0404(7) 0.0034(6) 0.0064(5) 0.0079(6)
C17 0.0399(6) 0.0420(8) 0.0393(7) 0.0016(6) 0.0006(5) 0.0091(6)
C18 0.0438(7) 0.0457(8) 0.0478(8) 0.0007(6) 0.0075(6) 0.0132(6)
C19 0.0479(7) 0.0446(8) 0.0471(8) 0.0021(6) 0.0054(6) 0.0081(6)
O2 0.0548(11) 0.0476(12) 0.0491(11) -0.0022(9) -0.0022(9) 0.0059(9)
C20 0.0582(16) 0.058(2) 0.0531(17) 0.0063(14) 0.0093(13) 0.0109(14)

loop_
_atom_type_symbol
_atom_type_description
_atom_type_scat_dispersion_real
_atom_type_scat_dispersion_imag
_atom_type_scat_source
C C 0.0033 0.0016 'International Tables Vol C Tables 4.2.6.8 and 6.1.1.4'
H H 0.0000 0.0000 'International Tables Vol C Tables 4.2.6.8 and 6.1.1.4'
N N 0.0061 0.0033 'International Tables Vol C Tables 4.2.6.8 and 6.1.1.4'
O O 0.0106 0.0060 'International Tables Vol C Tables 4.2.6.8 and 6.1.1.4'
Fe Fe 0.3463 0.8444 'International Tables Vol C Tables 4.2.6.8 and 6.1.1.4'

loop_
_geom_angle_atom_site_label_1
_geom_angle_atom_site_label_2
_geom_angle_atom_site_label_3
_geom_angle
_geom_angle_site_symmetry_1
_geom_angle_site_symmetry_3
_geom_angle_publ_flag
O1 Fe1 N1 158.26(4) . . ?
O1 Fe1 N2 90.60(4) . . ?
N1 Fe1 N2 74.99(4) . . ?
O1 Fe1 N8 103.65(4) . . ?
N1 Fe1 N8 93.96(4) . . ?
N2 Fe1 N8 162.11(4) . . ?
O1 Fe1 N8 102.10(4) . 2_656 ?
N1 Fe1 N8 93.37(4) . 2_656 ?
N2 Fe1 N8 86.65(4) . 2_656 ?
N8 Fe1 N8 79.90(4) . 2_656 ?
O1 Fe1 N5 78.43(4) . . ?
N1 Fe1 N5 90.26(4) . . ?
N2 Fe1 N5 107.40(4) . . ?
N8 Fe1 N5 86.31(4) . . ?
N8 Fe1 N5 165.95(3) 2_656 . ?
N11 Fe2 O1 116.65(4) . . ?
N11 Fe2 N4 107.96(4) . . ?
O1 Fe2 N4 134.86(4) . . ?
N11 Fe2 N5 99.57(4) . . ?
O1 Fe2 N5 80.81(4) . . ?
N4 Fe2 N5 98.84(4) . . ?
N11 Fe2 N3 114.86(4) . . ?
O1 Fe2 N3 81.06(4) . . ?
N4 Fe2 N3 74.28(4) . . ?
N5 Fe2 N3 145.42(4) . . ?
C9 O1 Fe1 125.02(7) . . ?
C9 O1 Fe2 121.45(7) . . ?
Fe1 O1 Fe2 106.71(4) . . ?
C1 N1 C5 119.14(10) . . ?
C1 N1 Fe1 124.23(8) . . ?
C5 N1 Fe1 116.37(8) . . ?
C6 N2 C7 119.45(10) . . ?
C6 N2 Fe1 117.63(8) . . ?
C7 N2 Fe1 120.15(8) . . ?
C12 N3 C11 119.01(12) . . ?
C12 N3 Fe2 117.64(9) . . ?
C11 N3 Fe2 121.71(8) . . ?
C13 N4 C17 119.95(11) . . ?
C13 N4 Fe2 116.91(8) . . ?
C17 N4 Fe2 123.10(9) . . ?
N6 N5 Fe2 128.53(8) . . ?
N6 N5 Fe1 122.61(8) . . ?
Fe2 N5 Fe1 93.40(4) . . ?
N7 N6 N5 177.14(12) . . ?
N9 N8 Fe1 121.12(7) . . ?
N9 N8 Fe1 115.62(8) . 2_656 ?
Fe1 N8 Fe1 100.10(4) . 2_656 ?
N10 N9 N8 177.69(12) . . ?
N12 N11 Fe2 145.37(10) . . ?
N11 N12 N13 177.00(13) . . ?
N1 C1 C2 122.17(12) . . ?
N1 C1 H1 118.9 . . ?
C2 C1 H1 118.9 . . ?
C3 C2 C1 118.56(12) . . ?
C3 C2 H2 120.7 . . ?
C1 C2 H2 120.7 . . ?
C2 C3 C4 120.00(13) . . ?
C2 C3 H3 120.0 . . ?
C4 C3 H3 120.0 . . ?
C3 C4 C5 120.16(13) . . ?
C3 C4 H4 119.9 . . ?
C5 C4 H4 119.9 . . ?
N1 C5 C4 119.94(11) . . ?
N1 C5 C6 112.81(11) . . ?
C4 C5 C6 127.25(12) . . ?
N2 C6 C5 117.05(11) . . ?
N2 C6 C18 126.59(11) . . ?
C5 C6 C18 116.34(12) . . ?
N2 C7 C8 113.75(10) . . ?
N2 C7 H7A 108.8 . . ?
C8 C7 H7A 108.8 . . ?
N2 C7 H7B 108.8 . . ?
C8 C7 H7B 108.8 . . ?
H7A C7 H7B 107.7 . . ?
C9 C8 C7 116.34(11) . . ?
C9 C8 H8A 108.2 . . ?
C7 C8 H8A 108.2 . . ?
C9 C8 H8B 108.2 . . ?
C7 C8 H8B 108.2 . . ?
H8A C8 H8B 107.4 . . ?
O1 C9 C8 110.27(10) . . ?
O1 C9 C10 109.99(11) . . ?
C8 C9 C10 110.18(11) . . ?
O1 C9 H9 108.8 . . ?
C8 C9 H9 108.8 . . ?
C10 C9 H9 108.8 . . ?
C9 C10 C11 116.17(11) . . ?
C9 C10 H10A 108.2 . . ?
C11 C10 H10A 108.2 . . ?
C9 C10 H10B 108.2 . . ?
C11 C10 H10B 108.2 . . ?
H10A C10 H10B 107.4 . . ?
N3 C11 C10 110.85(11) . . ?
N3 C11 H11A 109.5 . . ?
C10 C11 H11A 109.5 . . ?
N3 C11 H11B 109.5 . . ?
C10 C11 H11B 109.5 . . ?
H11A C11 H11B 108.1 . . ?
N3 C12 C13 115.09(12) . . ?
N3 C12 C19 125.89(12) . . ?
C13 C12 C19 119.01(12) . . ?
N4 C13 C14 120.36(12) . . ?
N4 C13 C12 114.36(12) . . ?
C14 C13 C12 125.25(13) . . ?
C15 C14 C13 119.44(13) . . ?
C15 C14 H14 120.3 . . ?
C13 C14 H14 120.3 . . ?
C16 C15 C14 120.58(13) . . ?
C16 C15 H15 119.7 . . ?
C14 C15 H15 119.7 . . ?
C15 C16 C17 118.40(12) . . ?
C15 C16 H16 120.8 . . ?
C17 C16 H16 120.8 . . ?
N4 C17 C16 121.26(12) . . ?
N4 C17 H17 119.4 . . ?
C16 C17 H17 119.4 . . ?
C6 C18 H18A 109.5 . . ?
C6 C18 H18B 109.5 . . ?
H18A C18 H18B 109.5 . . ?
C6 C18 H18C 109.5 . . ?
H18A C18 H18C 109.5 . . ?
H18B C18 H18C 109.5 . . ?
C12 C19 H19A 109.5 . . ?
C12 C19 H19B 109.5 . . ?
H19A C19 H19B 109.5 . . ?
C12 C19 H19C 109.5 . . ?
H19A C19 H19C 109.5 . . ?
H19B C19 H19C 109.5 . . ?
C20 O2 H2A 109.5 . . ?
O2 C20 H20A 109.5 . . ?
O2 C20 H20B 109.5 . . ?
H20A C20 H20B 109.5 . . ?
O2 C20 H20C 109.5 . . ?
H20A C20 H20C 109.5 . . ?
H20B C20 H20C 109.5 . . ?

loop_
_geom_bond_atom_site_label_1
_geom_bond_atom_site_label_2
_geom_bond_distance
_geom_bond_site_symmetry_2
_geom_bond_publ_flag
Fe1 O1 1.9578(9) . ?
Fe1 N1 2.1336(11) . ?
Fe1 N2 2.1405(9) . ?
Fe1 N8 2.1669(9) . ?
Fe1 N8 2.2043(10) 2_656 ?
Fe1 N5 2.2733(11) . ?
Fe2 N11 1.9922(11) . ?
Fe2 O1 2.0261(9) . ?
Fe2 N4 2.1152(10) . ?
Fe2 N5 2.1168(11) . ?
Fe2 N3 2.1385(11) . ?
O1 C9 1.4328(15) . ?
N1 C1 1.3425(15) . ?
N1 C5 1.3706(16) . ?
N2 C6 1.2623(17) . ?
N2 C7 1.4910(15) . ?
N3 C12 1.2697(17) . ?
N3 C11 1.4365(16) . ?
N4 C13 1.3325(17) . ?
N4 C17 1.3786(16) . ?
N5 N6 1.2470(14) . ?
N6 N7 1.1340(14) . ?
N8 N9 1.2113(13) . ?
N8 Fe1 2.2043(10) 2_656 ?
N9 N10 1.1523(14) . ?
N11 N12 1.1263(15) . ?
N12 N13 1.1508(15) . ?
C1 C2 1.3965(19) . ?
C1 H1 0.9500 . ?
C2 C3 1.360(2) . ?
C2 H2 0.9500 . ?
C3 C4 1.3774(18) . ?
C3 H3 0.9500 . ?
C4 C5 1.3863(19) . ?
C4 H4 0.9500 . ?
C5 C6 1.4823(17) . ?
C6 C18 1.5143(18) . ?
C7 C8 1.5298(18) . ?
C7 H7A 0.9900 . ?
C7 H7B 0.9900 . ?
C8 C9 1.5094(19) . ?
C8 H8A 0.9900 . ?
C8 H8B 0.9900 . ?
C9 C10 1.5102(17) . ?
C9 H9 1.0000 . ?
C10 C11 1.5275(19) . ?
C10 H10A 0.9900 . ?
C10 H10B 0.9900 . ?
C11 H11A 0.9900 . ?
C11 H11B 0.9900 . ?
C12 C13 1.4756(19) . ?
C12 C19 1.513(2) . ?
C13 C14 1.4078(19) . ?
C14 C15 1.3829(18) . ?
C14 H14 0.9500 . ?
C15 C16 1.3640(19) . ?
C15 H15 0.9500 . ?
C16 C17 1.3973(18) . ?
C16 H16 0.9500 . ?
C17 H17 0.9500 . ?
C18 H18A 0.9800 . ?
C18 H18B 0.9800 . ?
C18 H18C 0.9800 . ?
C19 H19A 0.9800 . ?
C19 H19B 0.9800 . ?
C19 H19C 0.9800 . ?
O2 C20 1.389(3) . ?
O2 H2A 0.8400 . ?
C20 H20A 0.9800 . ?
C20 H20B 0.9800 . ?
C20 H20C 0.9800 . ?
